data_1504954
loop_
_publ_author_name
'Pentzer, Emily B.'
'Gadzikwa, Tendai'
'Nguyen, SonBinh T'

_publ_section_title
;
 Substrate encapsulation: an efficient strategy for the RCM synthesis of
 unsaturated epsilon-lactones.
;
_journal_issue 24
_journal_name_full 'Organic letters'
_journal_page_first 5613
_journal_page_last 5615
_journal_paper_doi 10.1021/ol8022227
_journal_volume 10
_journal_year 2008
_chemical_formula_sum 'C63 H51 Al Cl2 O5'
_chemical_formula_weight 985.92
_chemical_name_systematic
; 
 ? 
;
_space_group_IT_number 14
_symmetry_cell_setting monoclinic
_symmetry_space_group_name_Hall '-P 2yn'
_symmetry_space_group_name_H-M 'P 1 21/n 1'
_atom_sites_solution_hydrogens geom
_atom_sites_solution_primary direct
_atom_sites_solution_secondary difmap
_audit_creation_method SHELXL-97
_cell_angle_alpha 90.00
_cell_angle_beta 105.0560(10)
_cell_angle_gamma 90.00
_cell_formula_units_Z 4
_cell_length_a 12.2989(7)
_cell_length_b 19.4176(11)
_cell_length_c 21.8181(12)
_cell_measurement_reflns_used 5956
_cell_measurement_temperature 153(2)
_cell_measurement_theta_max 28.30
_cell_measurement_theta_min 2.23
_cell_volume 5031.6(5)
_computing_cell_refinement 'Bruker SMART'
_computing_data_collection 'Bruker SMART'
_computing_data_reduction 'Bruker SAINT'
_computing_molecular_graphics 'Bruker SHELXTL'
_computing_publication_material 'Bruker SHELXTL'
_computing_structure_refinement 'SHELXL-97 (Sheldrick, 1997)'
_computing_structure_solution 'SHELXS-97 (Sheldrick, 1990)'
_diffrn_ambient_temperature 153(2)
_diffrn_measured_fraction_theta_full 0.923
_diffrn_measured_fraction_theta_max 0.923
_diffrn_measurement_device_type 'CCD area detector'
_diffrn_measurement_method 'phi and omega scans'
_diffrn_radiation_monochromator graphite
_diffrn_radiation_source 'fine-focus sealed tube'
_diffrn_radiation_type MoK\a
_diffrn_radiation_wavelength 0.71073
_diffrn_reflns_av_R_equivalents 0.0521
_diffrn_reflns_av_sigmaI/netI 0.0413
_diffrn_reflns_limit_h_max 16
_diffrn_reflns_limit_h_min -16
_diffrn_reflns_limit_k_max 25
_diffrn_reflns_limit_k_min -26
_diffrn_reflns_limit_l_max 29
_diffrn_reflns_limit_l_min -29
_diffrn_reflns_number 46811
_diffrn_reflns_theta_full 28.99
_diffrn_reflns_theta_max 28.99
_diffrn_reflns_theta_min 1.43
_exptl_absorpt_coefficient_mu 0.199
_exptl_absorpt_correction_T_max 0.9517
_exptl_absorpt_correction_T_min 0.9306
_exptl_absorpt_correction_type integration
_exptl_absorpt_process_details 'XPREP in SHELXTL (Sheldrick, 2000)'
_exptl_crystal_colour colorless
_exptl_crystal_density_diffrn 1.301
_exptl_crystal_density_meas ?
_exptl_crystal_density_method 'not measured'
_exptl_crystal_description block
_exptl_crystal_F_000 2064
_exptl_crystal_size_max 0.0980
_exptl_crystal_size_mid 0.820
_exptl_crystal_size_min 0.0715
_refine_diff_density_max 1.525
_refine_diff_density_min -2.333
_refine_diff_density_rms 0.149
_refine_ls_extinction_method none
_refine_ls_goodness_of_fit_ref 1.475
_refine_ls_hydrogen_treatment constr
_refine_ls_matrix_type full
_refine_ls_number_parameters 656
_refine_ls_number_reflns 12332
_refine_ls_number_restraints 11
_refine_ls_restrained_S_all 1.475
_refine_ls_R_factor_all 0.1440
_refine_ls_R_factor_gt 0.1120
_refine_ls_shift/su_max 0.000
_refine_ls_shift/su_mean 0.000
_refine_ls_structure_factor_coef Fsqd
_refine_ls_weighting_details 'calc w=1/[\s^2^(Fo^2^)+(0.2000P)^2^+0.0000P] where P=(Fo^2^+2Fc^2^)/3'
_refine_ls_weighting_scheme calc
_refine_ls_wR_factor_gt 0.3331
_refine_ls_wR_factor_ref 0.3723
_reflns_number_gt 8413
_reflns_number_total 12332
_reflns_threshold_expression >2sigma(I)
_cod_data_source_file ol8022227_si_002.cif
_cod_data_source_block s30wmabscor
_cod_depositor_comments
;
The following automatic conversions were performed:

'_symmetry_cell_setting' value 'Monoclinic' changed to 'monoclinic'
according to /home/saulius/struct/CIF-dictionaries/cif_core.dic
dictionary named 'cif_core.dic' version 2.4.1 from 2010-06-29.

Automatic conversion script
Id: cif_fix_values 1715 2011-07-08 13:25:40Z adriana 

The following automatic conversions were performed:

'_exptl_crystal_density_meas' value 'not measured' was changed to '?'
- the value is perceived as not measured.

Automatic conversion script
Id: cif_fix_values 3008 2015-01-20 13:52:24Z robertas 
;
_cod_original_sg_symbol_H-M P2(1)/n
_cod_database_code 1504954

loop_
_symmetry_equiv_pos_as_xyz
'x, y, z'
'-x+1/2, y+1/2, -z+1/2'
'-x, -y, -z'
'x-1/2, -y-1/2, z-1/2'

loop_
_atom_site_label
_atom_site_type_symbol
_atom_site_fract_x
_atom_site_fract_y
_atom_site_fract_z
_atom_site_U_iso_or_equiv
_atom_site_adp_type
_atom_site_occupancy
_atom_site_symmetry_multiplicity
_atom_site_calc_flag
_atom_site_refinement_flags
_atom_site_disorder_assembly
_atom_site_disorder_group
Al1 Al 0.93040(7) 0.81907(4) 0.14976(4) 0.0225(3) Uani 1 1 d . . .
C1 C 0.3636(14) 0.5807(8) 0.9310(5) 0.190(6) Uani 1 1 d . . .
H1A H 0.3337 0.5529 0.8922 0.228 Uiso 1 1 calc R . .
H1B H 0.4136 0.6162 0.9205 0.228 Uiso 1 1 calc R . .
C2 C 0.9734(3) 0.71723(19) 0.0612(2) 0.0428(9) Uani 1 1 d . . .
C16 C 1.0762(2) 0.92512(14) 0.13542(14) 0.0221(6) Uani 1 1 d . . .
C17 C 1.1397(2) 0.91842(15) 0.09091(14) 0.0247(6) Uani 1 1 d . A .
C18 C 1.2481(3) 0.94545(17) 0.10380(16) 0.0313(7) Uani 1 1 d . . .
H18 H 1.2906 0.9409 0.0734 0.038 Uiso 1 1 calc R A .
C19 C 1.2951(3) 0.97937(18) 0.16126(16) 0.0328(7) Uani 1 1 d . A .
H19 H 1.3700 0.9964 0.1707 0.039 Uiso 1 1 calc R . .
C20 C 1.2306(3) 0.98757(16) 0.20395(15) 0.0285(7) Uani 1 1 d . . .
H20 H 1.2624 1.0104 0.2430 0.034 Uiso 1 1 calc R A .
C21 C 1.1212(2) 0.96362(15) 0.19185(14) 0.0233(6) Uani 1 1 d . A .
C22 C 1.0927(3) 0.88478(15) 0.02813(14) 0.0254(6) Uani 1 1 d . . .
C23 C 1.1527(3) 0.83272(17) 0.00712(16) 0.0320(7) Uani 1 1 d . A .
H23 H 1.2191 0.8146 0.0350 0.038 Uiso 1 1 calc R . .
C24 C 1.1156(3) 0.8073(2) -0.05439(18) 0.0423(9) Uani 1 1 d . . .
H24 H 1.1561 0.7714 -0.0682 0.051 Uiso 1 1 calc R A .
C25 C 1.0197(4) 0.8342(2) -0.09573(17) 0.0434(9) Uani 1 1 d . A .
H25 H 0.9956 0.8174 -0.1380 0.052 Uiso 1 1 calc R . .
C26 C 0.9592(3) 0.88550(18) -0.07518(16) 0.0358(8) Uani 1 1 d . . .
H26 H 0.8940 0.9043 -0.1035 0.043 Uiso 1 1 calc R A .
C27 C 0.9938(3) 0.90945(16) -0.01338(15) 0.0278(6) Uani 1 1 d . A .
H27 H 0.9499 0.9430 0.0010 0.033 Uiso 1 1 calc R . .
C28 C 1.0524(3) 0.98165(15) 0.23617(15) 0.0275(6) Uani 1 1 d . . .
C29 C 0.9491(3) 1.01639(17) 0.21322(18) 0.0336(7) Uani 1 1 d . A .
H29 H 0.9184 1.0214 0.1688 0.040 Uiso 1 1 calc R . .
C30 C 0.8923(4) 1.0431(2) 0.2548(2) 0.0485(10) Uani 1 1 d . . .
H30 H 0.8234 1.0671 0.2389 0.058 Uiso 1 1 calc R A .
C31 C 0.9360(4) 1.0351(2) 0.3195(2) 0.0589(13) Uani 1 1 d . A .
H31 H 0.8969 1.0530 0.3483 0.071 Uiso 1 1 calc R . .
C32 C 1.0370(4) 1.0007(3) 0.3422(2) 0.0589(13) Uani 1 1 d . . .
H32 H 1.0672 0.9957 0.3867 0.071 Uiso 1 1 calc R A .
C33 C 1.0950(3) 0.9735(2) 0.30120(17) 0.0394(8) Uani 1 1 d . A .
H33 H 1.1637 0.9494 0.3175 0.047 Uiso 1 1 calc R . .
C34 C 0.6847(3) 0.79200(17) 0.10041(15) 0.0287(7) Uani 1 1 d . . .
C35 C 0.6006(3) 0.84094(19) 0.07589(15) 0.0311(7) Uani 1 1 d . A .
C36 C 0.4906(3) 0.8182(2) 0.04895(16) 0.0387(8) Uani 1 1 d . . .
H36 H 0.4326 0.8510 0.0337 0.046 Uiso 1 1 calc R A .
C37 C 0.4646(3) 0.7493(2) 0.04406(18) 0.0441(9) Uani 1 1 d . A .
H37 H 0.3900 0.7348 0.0243 0.053 Uiso 1 1 calc R . .
C38 C 0.5477(3) 0.7010(2) 0.06806(17) 0.0418(9) Uani 1 1 d . . .
H38 H 0.5291 0.6534 0.0650 0.050 Uiso 1 1 calc R A .
C39 C 0.6578(3) 0.72098(19) 0.09657(16) 0.0339(7) Uani 1 1 d . A .
C40 C 0.6247(3) 0.91590(18) 0.07930(15) 0.0313(7) Uani 1 1 d . . .
C41 C 0.7137(3) 0.94397(19) 0.05868(16) 0.0341(7) Uani 1 1 d . A .
H41 H 0.7612 0.9145 0.0423 0.041 Uiso 1 1 calc R . .
C42 C 0.7333(3) 1.0138(2) 0.06185(18) 0.0404(8) Uani 1 1 d . . .
H42 H 0.7944 1.0321 0.0478 0.049 Uiso 1 1 calc R A .
C43 C 0.6649(3) 1.0579(2) 0.0852(2) 0.0463(9) Uani 1 1 d . A .
H43 H 0.6794 1.1060 0.0876 0.056 Uiso 1 1 calc R . .
C44 C 0.5749(4) 1.0310(2) 0.1051(2) 0.0498(10) Uani 1 1 d . . .
H44 H 0.5270 1.0607 0.1209 0.060 Uiso 1 1 calc R A .
C45 C 0.5556(3) 0.9607(2) 0.10179(19) 0.0426(9) Uani 1 1 d . A .
H45 H 0.4937 0.9426 0.1152 0.051 Uiso 1 1 calc R . .
C46 C 0.7436(3) 0.66730(18) 0.12294(18) 0.0384(8) Uani 1 1 d . . .
C47 C 0.7594(4) 0.6101(2) 0.0881(2) 0.0534(11) Uani 1 1 d . A .
H47 H 0.7173 0.6062 0.0450 0.064 Uiso 1 1 calc R . .
C48 C 0.8347(6) 0.5589(2) 0.1143(3) 0.0743(16) Uani 1 1 d . . .
H48 H 0.8430 0.5200 0.0894 0.089 Uiso 1 1 calc R A .
C49 C 0.8975(5) 0.5635(2) 0.1759(3) 0.0745(16) Uani 1 1 d . A .
H49 H 0.9492 0.5280 0.1939 0.089 Uiso 1 1 calc R . .
C50 C 0.8852(4) 0.6200(2) 0.2118(2) 0.0556(11) Uani 1 1 d . . .
H50 H 0.9293 0.6240 0.2544 0.067 Uiso 1 1 calc R A .
C51 C 0.8094(3) 0.6706(2) 0.18588(19) 0.0432(9) Uani 1 1 d . A .
H51 H 0.8012 0.7090 0.2113 0.052 Uiso 1 1 calc R . .
C52 C 1.0204(3) 0.77032(16) 0.28245(14) 0.0275(6) Uani 1 1 d . . .
C53 C 0.9436(3) 0.77022(18) 0.32043(16) 0.0345(7) Uani 1 1 d . A .
C54 C 0.9716(4) 0.7348(2) 0.37751(18) 0.0469(10) Uani 1 1 d . . .
H54 H 0.9205 0.7351 0.4035 0.056 Uiso 1 1 calc R A .
C55 C 1.0721(4) 0.6990(2) 0.39783(18) 0.0511(10) Uani 1 1 d . A .
H55 H 1.0894 0.6749 0.4371 0.061 Uiso 1 1 calc R . .
C56 C 1.1467(3) 0.6987(2) 0.36011(18) 0.0444(9) Uani 1 1 d . . .
H56 H 1.2152 0.6736 0.3736 0.053 Uiso 1 1 calc R A .
C57 C 1.1239(3) 0.73437(16) 0.30251(15) 0.0300(7) Uani 1 1 d . A .
C58 C 0.8324(3) 0.80496(19) 0.30124(16) 0.0357(8) Uani 1 1 d . . .
C59 C 0.8172(3) 0.87100(19) 0.27393(18) 0.0396(8) Uani 1 1 d . A .
H59 H 0.8803 0.8952 0.2672 0.048 Uiso 1 1 calc R . .
C60 C 0.7121(3) 0.9013(2) 0.2567(2) 0.0515(10) Uani 1 1 d . . .
H60 H 0.7032 0.9459 0.2381 0.062 Uiso 1 1 calc R A .
C61 C 0.6198(4) 0.8668(3) 0.2665(3) 0.0606(12) Uani 1 1 d . A .
H61 H 0.5480 0.8883 0.2558 0.073 Uiso 1 1 calc R . .
C62 C 0.6312(4) 0.8014(3) 0.2918(2) 0.0580(12) Uani 1 1 d . . .
H62 H 0.5670 0.7774 0.2972 0.070 Uiso 1 1 calc R A .
C63 C 0.7364(3) 0.7705(2) 0.3093(2) 0.0473(9) Uani 1 1 d . A .
H63 H 0.7438 0.7254 0.3269 0.057 Uiso 1 1 calc R . .
C64 C 1.2088(3) 0.73304(16) 0.26527(14) 0.0285(7) Uani 1 1 d . . .
C65 C 1.2668(3) 0.67168(19) 0.26163(18) 0.0393(8) Uani 1 1 d . A .
H65 H 1.2480 0.6311 0.2810 0.047 Uiso 1 1 calc R . .
C66 C 1.3515(3) 0.6692(2) 0.2301(2) 0.0477(10) Uani 1 1 d . . .
H66 H 1.3903 0.6272 0.2287 0.057 Uiso 1 1 calc R A .
C67 C 1.3799(3) 0.7270(3) 0.2010(2) 0.0511(10) Uani 1 1 d . A .
H67 H 1.4377 0.7251 0.1794 0.061 Uiso 1 1 calc R . .
C68 C 1.3227(3) 0.7880(2) 0.20388(19) 0.0441(9) Uani 1 1 d . . .
H68 H 1.3412 0.8281 0.1837 0.053 Uiso 1 1 calc R A .
C69 C 1.2386(3) 0.79125(17) 0.23587(16) 0.0320(7) Uani 1 1 d . A .
H69 H 1.2009 0.8336 0.2377 0.038 Uiso 1 1 calc R . .
C3A C 1.1296(6) 0.6502(4) 0.1027(4) 0.079(2) Uani 0.753(4) 1 d PD A 1
C4A C 1.1938(12) 0.5955(8) 0.0593(18) 0.41(3) Uani 0.753(4) 1 d PD A 1
C5A C 1.128(3) 0.5254(19) 0.0742(11) 0.34(2) Uani 0.753(4) 1 d PD A 1
C6A C 0.8761(5) 0.7369(3) 0.0020(2) 0.0427(11) Uani 0.753(4) 1 d PD A 1
C7A C 0.8600(8) 0.6884(5) -0.0513(4) 0.082(2) Uani 0.753(4) 1 d PD A 1
C8A C 0.7746(10) 0.6592(4) -0.0799(4) 0.097(3) Uani 0.753(4) 1 d PD A 1
O1A O 0.9921(3) 0.75053(16) 0.10968(16) 0.0294(7) Uani 0.753(4) 1 d PD A 1
O2A O 1.0339(3) 0.66880(19) 0.04939(18) 0.0472(9) Uani 0.753(4) 1 d PD A 1
C3B C 0.8452(19) 0.7091(11) -0.0224(14) 0.079(2) Uani 0.247(4) 1 d PD A 2
C4B C 0.801(3) 0.6366(19) -0.069(3) 0.41(3) Uani 0.247(4) 1 d PD A 2
C5B C 0.885(7) 0.649(4) -0.116(2) 0.34(2) Uani 0.247(4) 1 d PD A 2
C6B C 1.0862(14) 0.6686(9) 0.1168(7) 0.0427(11) Uani 0.247(4) 1 d PD A 2
C7B C 1.109(2) 0.5999(12) 0.0962(11) 0.082(2) Uani 0.247(4) 1 d PD A 2
C8B C 1.192(3) 0.5862(15) 0.0787(13) 0.097(3) Uani 0.247(4) 1 d PD A 2
O1B O 0.9485(9) 0.7606(5) 0.0891(5) 0.0294(7) Uani 0.247(4) 1 d PD A 2
O2B O 0.9428(9) 0.6760(5) 0.0190(5) 0.0472(9) Uani 0.247(4) 1 d PD A 2
Cl1 Cl 0.4411(3) 0.52967(13) 0.98582(11) 0.1534(12) Uani 1 1 d . . .
Cl2 Cl 0.2545(3) 0.62105(16) 0.94893(17) 0.1740(14) Uani 1 1 d . . .
O3 O 0.97312(16) 0.89629(10) 0.12442(9) 0.0231(4) Uani 1 1 d . A .
O4 O 0.78873(19) 0.81311(12) 0.12714(13) 0.0377(6) Uani 1 1 d . A .
O5 O 0.99704(19) 0.80439(12) 0.22702(10) 0.0311(5) Uani 1 1 d . A .

loop_
_atom_site_aniso_label
_atom_site_aniso_U_11
_atom_site_aniso_U_22
_atom_site_aniso_U_33
_atom_site_aniso_U_23
_atom_site_aniso_U_13
_atom_site_aniso_U_12
Al1 0.0221(5) 0.0192(4) 0.0254(5) 0.0011(3) 0.0047(3) -0.0025(3)
C1 0.289(16) 0.207(13) 0.092(7) 0.001(8) 0.086(9) 0.027(12)
C2 0.044(2) 0.0349(19) 0.054(2) -0.0158(17) 0.0197(17) -0.0116(16)
C16 0.0212(13) 0.0182(13) 0.0252(14) 0.0017(11) 0.0033(11) -0.0012(10)
C17 0.0249(14) 0.0210(14) 0.0270(15) 0.0000(11) 0.0044(11) 0.0010(11)
C18 0.0245(15) 0.0350(17) 0.0363(17) -0.0039(14) 0.0115(13) -0.0014(13)
C19 0.0212(14) 0.0385(18) 0.0384(18) -0.0061(14) 0.0074(13) -0.0069(13)
C20 0.0254(15) 0.0255(15) 0.0318(16) -0.0040(12) 0.0026(12) -0.0027(11)
C21 0.0235(14) 0.0211(14) 0.0253(14) 0.0009(11) 0.0061(11) 0.0012(10)
C22 0.0266(14) 0.0243(14) 0.0253(14) 0.0015(11) 0.0069(11) -0.0026(11)
C23 0.0310(16) 0.0324(17) 0.0326(17) -0.0045(13) 0.0083(13) 0.0015(13)
C24 0.050(2) 0.041(2) 0.0383(19) -0.0120(15) 0.0156(17) 0.0032(16)
C25 0.054(2) 0.046(2) 0.0291(17) -0.0088(15) 0.0093(16) -0.0075(17)
C26 0.0404(19) 0.0339(18) 0.0283(16) 0.0026(13) 0.0005(14) -0.0066(14)
C27 0.0286(15) 0.0245(14) 0.0301(16) 0.0008(12) 0.0071(12) -0.0025(12)
C28 0.0280(15) 0.0223(14) 0.0338(16) -0.0055(12) 0.0111(13) -0.0046(11)
C29 0.0292(16) 0.0273(16) 0.047(2) -0.0032(14) 0.0141(14) -0.0018(12)
C30 0.044(2) 0.034(2) 0.076(3) -0.0140(19) 0.030(2) -0.0015(16)
C31 0.062(3) 0.056(3) 0.074(3) -0.032(2) 0.046(3) -0.016(2)
C32 0.066(3) 0.079(3) 0.037(2) -0.024(2) 0.022(2) -0.028(3)
C33 0.0406(19) 0.047(2) 0.0312(17) -0.0070(15) 0.0106(15) -0.0081(16)
C34 0.0246(15) 0.0359(17) 0.0270(15) -0.0004(13) 0.0091(12) -0.0076(12)
C35 0.0249(15) 0.0434(19) 0.0264(15) 0.0017(13) 0.0092(12) -0.0058(13)
C36 0.0245(16) 0.060(2) 0.0316(17) 0.0004(15) 0.0068(13) -0.0081(15)
C37 0.0265(17) 0.063(3) 0.040(2) -0.0038(18) 0.0044(14) -0.0171(16)
C38 0.0381(19) 0.050(2) 0.0370(19) -0.0076(16) 0.0089(15) -0.0216(16)
C39 0.0314(17) 0.0414(19) 0.0296(16) -0.0049(14) 0.0093(13) -0.0104(14)
C40 0.0240(15) 0.0422(19) 0.0268(15) 0.0025(13) 0.0048(12) -0.0004(13)
C41 0.0260(15) 0.0441(19) 0.0320(17) 0.0099(14) 0.0072(13) 0.0049(13)
C42 0.0336(18) 0.041(2) 0.043(2) 0.0156(16) 0.0048(15) -0.0002(15)
C43 0.049(2) 0.038(2) 0.048(2) 0.0076(17) 0.0056(17) 0.0007(17)
C44 0.045(2) 0.048(2) 0.058(3) 0.0013(19) 0.0149(19) 0.0116(18)
C45 0.0318(18) 0.048(2) 0.050(2) 0.0004(17) 0.0134(16) 0.0025(15)
C46 0.0412(19) 0.0289(17) 0.048(2) -0.0028(15) 0.0164(16) -0.0155(14)
C47 0.070(3) 0.035(2) 0.058(3) -0.0073(18) 0.022(2) -0.0136(19)
C48 0.100(4) 0.030(2) 0.096(4) -0.011(2) 0.030(3) -0.003(2)
C49 0.074(3) 0.033(2) 0.112(5) 0.013(3) 0.015(3) 0.004(2)
C50 0.059(3) 0.038(2) 0.067(3) 0.013(2) 0.010(2) -0.0079(19)
C51 0.049(2) 0.0331(18) 0.046(2) 0.0066(16) 0.0091(17) -0.0125(16)
C52 0.0292(15) 0.0259(15) 0.0256(15) 0.0013(12) 0.0036(12) -0.0034(12)
C53 0.0367(18) 0.0349(18) 0.0313(17) 0.0018(13) 0.0078(14) -0.0065(14)
C54 0.049(2) 0.062(3) 0.0321(18) 0.0112(17) 0.0140(16) -0.0058(19)
C55 0.053(2) 0.066(3) 0.0312(19) 0.0189(18) 0.0063(17) 0.002(2)
C56 0.046(2) 0.047(2) 0.0358(19) 0.0161(16) 0.0016(16) 0.0010(17)
C57 0.0319(16) 0.0254(15) 0.0286(16) 0.0036(12) 0.0003(12) -0.0035(12)
C58 0.0371(18) 0.0390(19) 0.0330(17) -0.0017(14) 0.0125(14) -0.0044(14)
C59 0.0381(19) 0.0363(18) 0.048(2) -0.0057(16) 0.0172(16) -0.0047(15)
C60 0.039(2) 0.048(2) 0.069(3) 0.003(2) 0.0176(19) 0.0020(17)
C61 0.038(2) 0.067(3) 0.082(3) 0.006(3) 0.025(2) 0.002(2)
C62 0.038(2) 0.073(3) 0.066(3) 0.005(2) 0.020(2) -0.011(2)
C63 0.043(2) 0.050(2) 0.054(2) 0.0063(18) 0.0207(18) -0.0061(17)
C64 0.0267(15) 0.0274(15) 0.0259(15) 0.0026(12) -0.0028(12) 0.0017(12)
C65 0.0397(19) 0.0308(18) 0.042(2) 0.0062(14) 0.0017(15) 0.0077(14)
C66 0.042(2) 0.048(2) 0.048(2) -0.0002(18) 0.0032(17) 0.0190(17)
C67 0.0323(19) 0.073(3) 0.047(2) 0.005(2) 0.0076(16) 0.0160(18)
C68 0.0337(18) 0.050(2) 0.047(2) 0.0142(17) 0.0074(16) 0.0001(16)
C69 0.0270(16) 0.0266(16) 0.0394(18) 0.0044(13) 0.0032(13) 0.0005(12)
C3A 0.053(4) 0.047(4) 0.113(6) -0.024(4) -0.022(4) 0.027(3)
C4A 0.082(8) 0.085(9) 0.94(8) -0.20(2) -0.066(19) 0.059(8)
C5A 0.37(4) 0.49(5) 0.187(18) 0.18(3) 0.12(2) 0.34(4)
C6A 0.043(3) 0.046(3) 0.032(2) 0.000(2) -0.0016(19) -0.007(2)
C7A 0.095(6) 0.075(5) 0.057(4) -0.015(4) -0.012(4) 0.001(4)
C8A 0.166(10) 0.048(4) 0.060(4) -0.012(3) -0.002(5) -0.037(5)
O1A 0.030(2) 0.0221(14) 0.034(2) -0.0035(13) 0.0032(14) 0.0018(13)
O2A 0.0450(19) 0.0384(18) 0.056(2) -0.0187(16) 0.0084(16) 0.0084(15)
C3B 0.053(4) 0.047(4) 0.113(6) -0.024(4) -0.022(4) 0.027(3)
C4B 0.082(8) 0.085(9) 0.94(8) -0.20(2) -0.066(19) 0.059(8)
C5B 0.37(4) 0.49(5) 0.187(18) 0.18(3) 0.12(2) 0.34(4)
C6B 0.043(3) 0.046(3) 0.032(2) 0.000(2) -0.0016(19) -0.007(2)
C7B 0.095(6) 0.075(5) 0.057(4) -0.015(4) -0.012(4) 0.001(4)
C8B 0.166(10) 0.048(4) 0.060(4) -0.012(3) -0.002(5) -0.037(5)
O1B 0.030(2) 0.0221(14) 0.034(2) -0.0035(13) 0.0032(14) 0.0018(13)
O2B 0.0450(19) 0.0384(18) 0.056(2) -0.0187(16) 0.0084(16) 0.0084(15)
Cl1 0.266(4) 0.1081(16) 0.0906(15) 0.0012(12) 0.0547(19) -0.0468(18)
Cl2 0.239(4) 0.120(2) 0.179(3) -0.0517(19) 0.083(3) -0.050(2)
O3 0.0212(10) 0.0218(10) 0.0255(10) 0.0011(8) 0.0046(8) -0.0044(8)
O4 0.0262(12) 0.0289(12) 0.0514(15) 0.0040(10) -0.0018(11) -0.0066(9)
O5 0.0279(11) 0.0360(12) 0.0292(12) 0.0112(9) 0.0069(9) 0.0020(9)

loop_
_atom_type_symbol
_atom_type_description
_atom_type_scat_dispersion_real
_atom_type_scat_dispersion_imag
_atom_type_scat_source
C C 0.0033 0.0016 'International Tables Vol C Tables 4.2.6.8 and 6.1.1.4'
H H 0.0000 0.0000 'International Tables Vol C Tables 4.2.6.8 and 6.1.1.4'
O O 0.0106 0.0060 'International Tables Vol C Tables 4.2.6.8 and 6.1.1.4'
Al Al 0.0645 0.0514 'International Tables Vol C Tables 4.2.6.8 and 6.1.1.4'
Cl Cl 0.1484 0.1585 'International Tables Vol C Tables 4.2.6.8 and 6.1.1.4'

loop_
_geom_angle_atom_site_label_1
_geom_angle_atom_site_label_2
_geom_angle_atom_site_label_3
_geom_angle
_geom_angle_site_symmetry_3
O4 Al1 O5 118.35(13) .
O4 Al1 O3 110.06(11) .
O5 Al1 O3 110.83(11) .
O4 Al1 O1B 93.3(4) .
O5 Al1 O1B 120.3(4) .
O3 Al1 O1B 101.9(4) .
O4 Al1 O1A 109.26(14) .
O5 Al1 O1A 101.32(14) .
O3 Al1 O1A 106.01(13) .
O1B Al1 O1A 19.9(3) .
Cl1 C1 Cl2 117.1(6) .
O1B C2 O2B 146.6(9) .
O1B C2 O1A 31.2(5) .
O2B C2 O1A 167.1(7) .
O1B C2 O2A 157.1(7) .
O2B C2 O2A 55.5(5) .
O1A C2 O2A 125.9(4) .
O1B C2 C6A 90.4(7) .
O2B C2 C6A 60.7(6) .
O1A C2 C6A 121.5(4) .
O2A C2 C6A 112.2(4) .
O1B C2 C6B 106.9(8) .
O2B C2 C6B 101.2(8) .
O1A C2 C6B 76.1(6) .
O2A C2 C6B 51.2(6) .
C6A C2 C6B 161.9(6) .
O3 C16 C17 120.4(3) .
O3 C16 C21 120.5(3) .
C17 C16 C21 119.1(3) .
C18 C17 C16 120.1(3) .
C18 C17 C22 118.3(3) .
C16 C17 C22 121.6(3) .
C17 C18 C19 120.6(3) .
C20 C19 C18 118.8(3) .
C19 C20 C21 122.3(3) .
C20 C21 C16 118.8(3) .
C20 C21 C28 119.2(3) .
C16 C21 C28 121.9(3) .
C23 C22 C27 118.7(3) .
C23 C22 C17 120.4(3) .
C27 C22 C17 120.6(3) .
C24 C23 C22 120.3(3) .
C25 C24 C23 120.3(3) .
C24 C25 C26 119.8(3) .
C27 C26 C25 120.1(3) .
C26 C27 C22 120.7(3) .
C33 C28 C29 118.9(3) .
C33 C28 C21 120.8(3) .
C29 C28 C21 119.7(3) .
C30 C29 C28 120.6(4) .
C29 C30 C31 119.9(4) .
C32 C31 C30 119.6(4) .
C31 C32 C33 121.2(4) .
C32 C33 C28 119.7(4) .
O4 C34 C35 119.3(3) .
O4 C34 C39 120.8(3) .
C35 C34 C39 119.9(3) .
C36 C35 C34 118.8(3) .
C36 C35 C40 119.3(3) .
C34 C35 C40 121.8(3) .
C37 C36 C35 121.4(4) .
C36 C37 C38 119.8(3) .
C37 C38 C39 121.1(4) .
C38 C39 C34 118.9(3) .
C38 C39 C46 119.2(3) .
C34 C39 C46 121.9(3) .
C45 C40 C41 118.1(3) .
C45 C40 C35 119.9(3) .
C41 C40 C35 121.9(3) .
C42 C41 C40 120.6(3) .
C41 C42 C43 120.8(3) .
C42 C43 C44 119.4(4) .
C45 C44 C43 119.6(4) .
C44 C45 C40 121.5(4) .
C47 C46 C51 116.5(4) .
C47 C46 C39 122.3(4) .
C51 C46 C39 121.1(3) .
C48 C47 C46 121.6(5) .
C49 C48 C47 120.5(5) .
C48 C49 C50 119.5(5) .
C51 C50 C49 120.0(5) .
C50 C51 C46 121.9(4) .
O5 C52 C53 120.7(3) .
O5 C52 C57 119.1(3) .
C53 C52 C57 120.2(3) .
C54 C53 C52 118.8(3) .
C54 C53 C58 118.3(3) .
C52 C53 C58 122.9(3) .
C55 C54 C53 121.9(4) .
C56 C55 C54 119.1(3) .
C55 C56 C57 121.5(4) .
C56 C57 C52 118.5(3) .
C56 C57 C64 118.6(3) .
C52 C57 C64 122.9(3) .
C63 C58 C59 117.6(4) .
C63 C58 C53 119.3(3) .
C59 C58 C53 123.1(3) .
C60 C59 C58 121.1(4) .
C59 C60 C61 119.9(4) .
C62 C61 C60 120.5(4) .
C61 C62 C63 120.0(4) .
C62 C63 C58 120.8(4) .
C69 C64 C65 117.7(3) .
C69 C64 C57 123.0(3) .
C65 C64 C57 119.2(3) .
C66 C65 C64 121.0(4) .
C67 C66 C65 120.8(4) .
C66 C67 C68 118.8(4) .
C67 C68 C69 120.9(4) .
C68 C69 C64 120.8(3) .
O2A C3A C4A 95.9(10) .
C5A C4A C3A 95(2) .
C7A C6A C2 114.4(5) .
C8A C7A C6A 128.8(10) .
C2 O1A Al1 141.8(3) .
C2 O2A C3A 114.5(4) .
O2B C3B C4B 95.2(16) .
C5B C4B C3B 95(3) .
C7B C6B C2 116.0(12) .
C8B C7B C6B 123(2) .
C2 O1B Al1 166.1(10) .
C2 O2B C3B 103.0(12) .
C1 Cl1 Cl1 151.7(5) 3_667
C16 O3 Al1 130.81(18) .
C34 O4 Al1 162.8(2) .
C52 O5 Al1 156.0(2) .

loop_
_geom_bond_atom_site_label_1
_geom_bond_atom_site_label_2
_geom_bond_distance
_geom_bond_site_symmetry_2
Al1 O4 1.687(2) .
Al1 O5 1.696(2) .
Al1 O3 1.726(2) .
Al1 O1B 1.801(11) .
Al1 O1A 1.859(3) .
C1 Cl1 1.651(14) .
C1 Cl2 1.686(13) .
C2 O1B 1.127(11) .
C2 O2B 1.204(10) .
C2 O1A 1.210(5) .
C2 O2A 1.267(5) .
C2 C6A 1.563(7) .
C2 C6B 1.848(17) .
C16 O3 1.349(3) .
C16 C17 1.402(4) .
C16 C21 1.424(4) .
C17 C18 1.392(4) .
C17 C22 1.492(4) .
C18 C19 1.401(5) .
C19 C20 1.381(5) .
C20 C21 1.383(4) .
C21 C28 1.483(4) .
C22 C23 1.397(4) .
C22 C27 1.399(4) .
C23 C24 1.391(5) .
C24 C25 1.387(6) .
C25 C26 1.386(5) .
C26 C27 1.385(5) .
C28 C33 1.388(5) .
C28 C29 1.410(5) .
C29 C30 1.382(5) .
C30 C31 1.384(7) .
C31 C32 1.383(8) .
C32 C33 1.386(6) .
C34 O4 1.326(4) .
C34 C35 1.404(5) .
C34 C39 1.416(5) .
C35 C36 1.400(4) .
C35 C40 1.483(5) .
C36 C37 1.372(6) .
C37 C38 1.386(6) .
C38 C39 1.390(5) .
C39 C46 1.488(5) .
C40 C45 1.392(5) .
C40 C41 1.398(5) .
C41 C42 1.376(5) .
C42 C43 1.386(6) .
C43 C44 1.392(6) .
C44 C45 1.385(6) .
C46 C47 1.388(6) .
C46 C51 1.403(5) .
C47 C48 1.379(8) .
C48 C49 1.368(8) .
C49 C50 1.380(7) .
C50 C51 1.371(6) .
C52 O5 1.343(4) .
C52 C53 1.409(5) .
C52 C57 1.417(4) .
C53 C54 1.386(5) .
C53 C58 1.484(5) .
C54 C55 1.387(6) .
C55 C56 1.383(6) .
C56 C57 1.398(5) .
C57 C64 1.481(5) .
C58 C63 1.407(5) .
C58 C59 1.406(5) .
C59 C60 1.381(6) .
C60 C61 1.382(6) .
C61 C62 1.376(7) .
C62 C63 1.388(6) .
C64 C69 1.394(4) .
C64 C65 1.402(5) .
C65 C66 1.389(6) .
C66 C67 1.379(7) .
C67 C68 1.387(6) .
C68 C69 1.392(5) .
C3A O2A 1.470(7) .
C3A C4A 1.74(2) .
C4A C5A 1.65(4) .
C6A C7A 1.470(9) .
C7A C8A 1.213(12) .
C3B O2B 1.451(16) .
C3B C4B 1.74(3) .
C4B C5B 1.65(5) .
C6B C7B 1.459(19) .
C7B C8B 1.20(2) .
Cl1 Cl1 1.829(7) 3_667
